data_1504375
loop_
_publ_author_name
'Piccoli, Paula M. B.'
'Koetzle, Thomas F.'
'Schultz, Arthur J.'
'Zhurova, Elizabeth A.'
'Stare, Jernej'
'Pinkerton, A. Alan'
'Eckert, Juergen'
'Hadzi, Dusan'

_publ_contact_author
;
'Paula M. B. Piccoli'
;
_publ_section_title
;
 Variable temperature neutron diffraction and X-ray charge density studies
 of tetraacetylethane.
;
_journal_issue 29
_journal_name_full 'The journal of physical chemistry. A'
_journal_page_first 6667
_journal_page_last 6677
_journal_paper_doi 10.1021/jp800204r
_journal_volume 112
_journal_year 2008
_chemical_formula_sum 'C10 H14 O4'
_chemical_formula_weight 198.22
_space_group_IT_number 60
_symmetry_cell_setting orthorhombic
_symmetry_space_group_name_Hall '-P 2n 2ab'
_symmetry_space_group_name_H-M 'P b c n'
_cell_angle_alpha 90.000
_cell_angle_beta 90.000
_cell_angle_gamma 90.000
_cell_formula_units_Z 4
_cell_length_a 9.0859(18)
_cell_length_b 9.2413(18)
_cell_length_c 11.465(2)
_cell_measurement_temperature 20(1)
_cell_measurement_theta_max 71.01
_cell_measurement_theta_min 3.14
_cell_volume 962.7(3)
_computing_molecular_graphics 'Koritsanszky et al, (2003)'
_computing_publication_material 'Koritsanszky et al, (2003)'
_computing_structure_refinement 'Koritsanszky et al, (2003)'
_computing_structure_solution SHELXTL
_diffrn_measurement_device 'Rigaku R-axis Rapid'
_diffrn_measurement_method '\o scans'
_diffrn_radiation_type MoK\a
_diffrn_radiation_wavelength 0.71073
_diffrn_reflns_limit_h_max 22
_diffrn_reflns_limit_h_min -16
_diffrn_reflns_limit_k_max 23
_diffrn_reflns_limit_k_min -23
_diffrn_reflns_limit_l_max 29
_diffrn_reflns_limit_l_min -30
_diffrn_reflns_number 54656
_diffrn_reflns_theta_max 142.20
_exptl_absorpt_coefficient_mu 0.011
_exptl_crystal_colour colorless
_exptl_crystal_density_diffrn 1.368
_exptl_crystal_description block
_exptl_crystal_size_max 0.25
_exptl_crystal_size_mid 0.25
_exptl_crystal_size_min 0.20
_refine_ls_extinction_method isotropic
_refine_ls_goodness_of_fit_ref 2.0827
_refine_ls_hydrogen_treatment noref
_refine_ls_matrix_type full
_refine_ls_number_parameters 42
_refine_ls_number_reflns 2339
_refine_ls_number_restraints 0
_refine_ls_R_factor_all 0.0218
_refine_ls_R_factor_gt 0.0316
_refine_ls_shift/su_max 0.0000
_refine_ls_structure_factor_coef Fsqd
_refine_ls_weighting_details
;
     calc w2 = q/[s^2^(Fo^2^) + (0.03 P)^2^ + 0.05 P + 0.00 + 0.00 sin(th)] 
     where P = (0.3333 Fo^2^ + 0.6667 Fc^2^)
           q = 1.0
;
_refine_ls_weighting_scheme calc
_refine_ls_wR_factor_ref 0.0779
_reflns_number_observed 3530
_reflns_number_total 4861
_reflns_observed_criterion I>4uI
_cod_data_source_file jp800204r-file008.cif
_cod_data_source_block TAE_ED
_cod_depositor_comments
;
 Marking atoms 'DUM0', 'DUM1', DUM2' and 'DUM3' as dummy atoms.

 Antanas Vaitkus,
 2017-02-19
;
_cod_database_code 1504375

loop_
_symmetry_equiv_pos_site_id
_symmetry_equiv_pos_as_xyz
1 +X,+Y,+Z
2 1/2-X,1/2-Y,1/2+Z
3 -X,+Y,1/2-Z
4 1/2+X,1/2-Y,-Z
5 -X,-Y,-Z
6 1/2+X,1/2+Y,1/2-Z
7 +X,-Y,1/2+Z
8 1/2-X,1/2+Y,+Z

loop_
_atom_local_axes_label
_atom_local_axes_atom0
_atom_local_axes_ax1
_atom_local_axes_atom1
_atom_local_axes_atom2
_atom_local_axes_ax2
O(1) C(1) Z O(1) H(1) Y
O(2) H(1) Z O(2) C(3) Y
C(1) O(1) Z C(1) C(2) Y
C(2) C(3) Z C(2) C(1) Y
C(3) O(2) Z C(3) C(2) Y
C(4) DUM0 Z C(4) DUM1 Y
C(5) DUM2 Z C(5) DUM3 Y
H(1) O(2) Z H(1) O(1) Y
H(2) C(4) Z H(2) H(3) Y
H(3) C(4) Z H(3) H(2) Y
H(4) C(5) Z H(4) H(7) Y
H(5) C(4) Z H(5) H(3) Y
H(6) C(5) Z H(6) H(7) Y
H(7) C(5) Z H(7) H(6) Y

loop_
_atom_rho_multipole_label
_atom_rho_multipole_coeff_Pv
_atom_rho_multipole_coeff_P00
_atom_rho_multipole_coeff_P11
_atom_rho_multipole_coeff_P1-1
_atom_rho_multipole_coeff_P10
_atom_rho_multipole_coeff_P20
_atom_rho_multipole_coeff_P21
_atom_rho_multipole_coeff_P2-1
_atom_rho_multipole_coeff_P22
_atom_rho_multipole_coeff_P2-2
_atom_rho_multipole_coeff_P30
_atom_rho_multipole_coeff_P31
_atom_rho_multipole_coeff_P3-1
_atom_rho_multipole_coeff_P32
_atom_rho_multipole_coeff_P3-2
_atom_rho_multipole_coeff_P33
_atom_rho_multipole_coeff_P3-3
_atom_rho_multipole_coeff_P40
_atom_rho_multipole_coeff_P41
_atom_rho_multipole_coeff_P4-1
_atom_rho_multipole_coeff_P42
_atom_rho_multipole_coeff_P4-2
_atom_rho_multipole_coeff_P43
_atom_rho_multipole_coeff_P4-3
_atom_rho_multipole_coeff_P44
_atom_rho_multipole_coeff_P4-4
_atom_rho_multipole_kappa_prime
_atom_rho_multipole_kappa_dprime0
_atom_rho_multipole_kappa_dprime1
_atom_rho_multipole_kappa_dprime2
_atom_rho_multipole_kappa_dprime3
_atom_rho_multipole_kappa_dprime4
O(1) 6.11 0.00 -0.01 0.00 -0.05 -0.01 0.01 0.00 -0.09 0.02 0.06 0.00 -0.02 0.01 -0.01 0.00 -0.03 0.00 -0.02 -0.01 0.02 0.01 -0.01 0.02 0.01 0.00 1.00 0.85 0.85 0.85 0.85 0.85
O(2) 6.03 0.00 0.00 -0.05 -0.05 0.03 -0.01 0.04 0.00 0.01 0.05 -0.02 -0.02 0.03 -0.01 -0.01 -0.02 0.00 -0.01 0.00 0.01 -0.01 -0.02 -0.01 0.01 0.01 1.00 1.00 1.00 1.00 1.00 1.00
C(1) 3.89 0.00 0.01 0.05 0.00 0.15 0.00 -0.01 -0.25 -0.01 0.31 0.00 0.04 0.22 -0.01 -0.01 0.01 0.00 0.00 0.00 0.00 0.00 0.00 0.00 0.00 0.00 1.01 0.93 0.93 0.93 0.93 0.93
C(2) 3.89 0.00 -0.01 -0.01 0.03 0.05 -0.01 0.01 -0.07 0.00 0.17 0.00 -0.01 0.14 -0.02 -0.01 0.03 0.00 0.00 0.00 0.00 0.00 0.00 0.00 0.00 0.00 1.01 1.01 1.01 1.01 1.01 1.01
C(3) 3.86 0.00 0.01 0.06 -0.05 0.06 0.00 -0.02 -0.22 -0.01 0.31 0.00 0.04 0.19 -0.02 0.00 0.05 0.00 0.00 0.00 0.00 0.00 0.00 0.00 0.00 0.00 1.01 0.93 0.93 0.93 0.93 0.93
C(4) 3.87 0.00 -0.06 -0.01 0.00 -0.01 -0.04 -0.03 0.02 0.03 -0.01 0.01 -0.02 0.04 0.32 -0.01 -0.04 0.00 0.00 0.00 0.00 0.00 0.00 0.00 0.00 0.00 1.00 0.88 0.88 0.88 0.88 0.88
C(5) 3.86 0.00 0.06 0.04 0.08 -0.01 0.02 0.06 0.01 0.05 -0.01 0.03 -0.01 0.01 0.34 -0.04 0.02 0.00 0.00 0.00 0.00 0.00 0.00 0.00 0.00 0.00 1.00 0.88 0.88 0.88 0.88 0.88
H(1) 0.80 0.00 -0.01 0.01 0.10 0.15 0.01 -0.05 0.02 0.00 0.00 0.00 0.00 0.00 0.00 0.00 0.00 0.00 0.00 0.00 0.00 0.00 0.00 0.00 0.00 0.00 1.01 1.38 1.38 1.38 1.38 1.38
H(2) 0.92 0.00 -0.01 0.01 0.22 0.09 -0.02 0.01 -0.03 0.02 0.00 0.00 0.00 0.00 0.00 0.00 0.00 0.00 0.00 0.00 0.00 0.00 0.00 0.00 0.00 0.00 1.18 1.18 1.18 1.18 1.18 1.18
H(3) 0.81 0.00 -0.04 -0.01 0.13 0.00 -0.02 0.00 -0.01 -0.03 0.00 0.00 0.00 0.00 0.00 0.00 0.00 0.00 0.00 0.00 0.00 0.00 0.00 0.00 0.00 0.00 1.18 1.18 1.18 1.18 1.18 1.18
H(4) 0.85 0.00 -0.11 0.10 0.03 -0.04 0.03 0.02 0.03 0.00 0.00 0.00 0.00 0.00 0.00 0.00 0.00 0.00 0.00 0.00 0.00 0.00 0.00 0.00 0.00 0.00 1.18 1.18 1.18 1.18 1.18 1.18
H(5) 0.71 0.00 -0.04 0.07 0.03 -0.03 0.01 0.00 0.01 0.04 0.00 0.00 0.00 0.00 0.00 0.00 0.00 0.00 0.00 0.00 0.00 0.00 0.00 0.00 0.00 0.00 1.18 1.18 1.18 1.18 1.18 1.18
H(6) 0.93 0.00 0.01 -0.02 0.17 0.02 0.02 -0.01 -0.06 0.05 0.00 0.00 0.00 0.00 0.00 0.00 0.00 0.00 0.00 0.00 0.00 0.00 0.00 0.00 0.00 0.00 1.18 1.18 1.18 1.18 1.18 1.18
H(7) 1.01 0.00 0.01 -0.02 0.26 0.09 0.03 -0.02 -0.01 -0.02 0.00 0.00 0.00 0.00 0.00 0.00 0.00 0.00 0.00 0.00 0.00 0.00 0.00 0.00 0.00 0.00 1.18 1.18 1.18 1.18 1.18 1.18

loop_
_atom_site_aniso_label
_atom_site_aniso_U_11
_atom_site_aniso_U_22
_atom_site_aniso_U_33
_atom_site_aniso_U_12
_atom_site_aniso_U_13
_atom_site_aniso_U_23
O(1) 0.0046(1) 0.0093(1) 0.0088(1) 0.0000(1) -0.0015(1) 0.0022(1)
O(2) 0.0045(1) 0.0092(1) 0.0092(1) -0.0012(1) -0.0003(1) 0.0022(1)
C(1) 0.0050(1) 0.0061(1) 0.0060(1) -0.0003(1) -0.0005(1) 0.0008(1)
C(2) 0.0041(1) 0.0058(1) 0.0057(1) -0.0003(1) -0.0004(1) 0.0008(1)
C(3) 0.0055(2) 0.0061(1) 0.0061(1) -0.0004(1) -0.0002(1) 0.0009(1)
C(4) 0.0076(2) 0.0085(1) 0.0077(1) -0.0014(1) -0.0001(1) 0.0022(1)
C(5) 0.0080(2) 0.0088(1) 0.0089(1) -0.0005(1) -0.0007(1) 0.0032(1)
H(1) 0.0154 0.0238 0.0232 0.0039 -0.0047 -0.0022
H(2) 0.0299 0.0217 0.0223 -0.0133 -0.0005 -0.0033
H(3) 0.0210 0.0308 0.0248 -0.0006 -0.0070 0.0152
H(4) 0.0243 0.0238 0.0303 0.0054 0.0144 0.0014
H(5) 0.0122 0.0325 0.0329 0.0066 0.0017 0.0114
H(6) 0.0318 0.0179 0.0378 -0.0116 -0.0125 0.0084
H(7) 0.0440 0.0313 0.0138 0.0111 0.0025 -0.0006

loop_
_atom_site_label
_atom_site_type_symbol
_atom_site_fract_x
_atom_site_fract_y
_atom_site_fract_z
_atom_site_occupancy
_atom_site_U_iso_or_equiv
_atom_site_calc_flag
O(1) O -0.77763(3) -0.24517(3) 0.12984(2) 1.0000 0.008 ?
O(2) O -0.82063(3) -0.43241(3) 0.27575(2) 1.0000 0.008 ?
C(1) C -0.64006(4) -0.25213(3) 0.14891(2) 1.0000 0.006 ?
C(2) C -0.58045(3) -0.34699(3) 0.23701(2) 1.0000 0.005 ?
C(3) C -0.67815(4) -0.43775(3) 0.29563(2) 1.0000 0.006 ?
C(4) C -0.54026(4) -0.16057(3) 0.07610(3) 1.0000 0.008 ?
C(5) C -0.63257(4) -0.54694(3) 0.38465(3) 1.0000 0.009 ?
H(1) H -0.83205 -0.34985 0.20953 1.0000 0.021 ?
H(2) H -0.48582 -0.08051 0.13098 1.0000 0.025 ?
H(3) H -0.60383 -0.10523 0.00868 1.0000 0.026 ?
H(4) H -0.45405 -0.22447 0.03585 1.0000 0.026 ?
H(5) H -0.51666 -0.57461 0.37834 1.0000 0.026 ?
H(6) H -0.69808 -0.64418 0.37541 1.0000 0.029 ?
H(7) H -0.65452 -0.50352 0.47183 1.0000 0.030 ?
DUM0 . -0.54490 -0.09280 0.06970 . . dum
DUM1 . -0.46980 -0.15260 0.08340 . . dum
DUM2 . -0.60720 -0.60950 0.37690 . . dum
DUM3 . -0.58540 -0.53910 0.42510 . . dum

loop_
_geom_angle_atom_site_label_1
_geom_angle_atom_site_label_2
_geom_angle_atom_site_label_3
_geom_angle
_geom_angle_site_symmetry_1
_geom_angle_site_symmetry_2
_geom_angle_site_symmetry_3
_geom_angle_publ_flag
O(1) C(1) C(2) 121.36(3) 1_555 1_555 1_555 yes
O(1) C(1) C(4) 118.16(3) 1_555 1_555 1_555 yes
C(2) C(1) C(4) 120.47(3) 1_555 1_555 1_555 yes
C(1) C(2) C(2) 120.50(3) 1_555 1_555 3_455 yes
C(1) C(2) C(3) 117.65(3) 1_555 1_555 1_555 yes
C(2) C(2) C(3) 121.86(2) 3_455 1_555 1_555 yes
O(2) C(3) C(2) 121.38(3) 1_555 1_555 1_555 yes
O(2) C(3) C(5) 114.62(3) 1_555 1_555 1_555 yes
C(2) C(3) C(5) 124.00(3) 1_555 1_555 1_555 yes
C(1) C(4) H(2) 109.70(2) 1_555 1_555 1_555 yes
C(1) C(4) H(3) 109.85(3) 1_555 1_555 1_555 yes
C(1) C(4) H(4) 111.57(3) 1_555 1_555 1_555 yes
H(2) C(4) H(3) 109.31(3) 1_555 1_555 1_555 yes
H(2) C(4) H(4) 106.71(3) 1_555 1_555 1_555 yes
H(3) C(4) H(4) 109.63(3) 1_555 1_555 1_555 yes
C(3) C(5) H(5) 112.48(3) 1_555 1_555 1_555 yes
C(3) C(5) H(6) 109.95(3) 1_555 1_555 1_555 yes
C(3) C(5) H(7) 109.01(3) 1_555 1_555 1_555 yes
H(5) C(5) H(6) 109.33(3) 1_555 1_555 1_555 yes
H(5) C(5) H(7) 108.88(3) 1_555 1_555 1_555 yes
H(6) C(5) H(7) 107.04(3) 1_555 1_555 1_555 yes

loop_
_geom_bond_atom_site_label_1
_geom_bond_atom_site_label_2
_geom_bond_distance
_geom_bond_site_symmetry_1
_geom_bond_site_symmetry_2
_geom_bond_publ_flag
O(1) C(1) 1.2706(4) 1_555 1_555 yes
O(2) C(3) 1.3153(4) 1_555 1_555 yes
C(1) C(2) 1.4430(4) 1_555 1_555 yes
C(1) C(4) 1.4950(4) 1_555 1_555 yes
C(2) C(2) 1.4919(6) 1_555 3_455 yes
C(2) C(3) 1.3940(4) 1_555 1_555 yes
C(3) C(5) 1.4938(4) 1_555 1_555 yes
C(4) H(2) 1.0900(3) 1_555 1_555 yes
C(4) H(3) 1.0921(3) 1_555 1_555 yes
C(4) H(4) 1.0841(3) 1_555 1_555 yes
C(5) H(5) 1.0861(4) 1_555 1_555 yes
C(5) H(6) 1.0831(3) 1_555 1_555 yes
C(5) H(7) 1.0954(3) 1_555 1_555 yes
